data_4032042
loop_
_publ_author_name
'Ion, Adrian E.'
'Cristian, Liliana'
'Voicescu, Mariana'
'Bangesh, Masroor'
'Madalan, Augustin M.'
'Bala, Daniela'
'Mihailciuc, Constantin'
'Nica, Simona'

_publ_section_title
;
 Synthesis and properties of fluorescent 4'-azulenyl-functionalized
 2,2':6',2&#x2033;-terpyridines.
;
_journal_name_full 'Beilstein journal of organic chemistry'
_journal_page_first 1812
_journal_page_last 1825
_journal_paper_doi 10.3762/bjoc.12.171
_journal_volume 12
_journal_year 2016
_chemical_formula_sum 'C25 H17 N3'
_chemical_formula_weight 359.41
_chemical_name_systematic
;
 ?
;
_space_group_crystal_system orthorhombic
_space_group_IT_number 33
_space_group_name_Hall 'P -2n 2a'
_space_group_name_H-M_alt 'P 21 c n'
_symmetry_space_group_name_Hall 'P -2n 2a'
_symmetry_space_group_name_H-M 'P 21 c n'
_atom_sites_solution_hydrogens geom
_audit_creation_method SHELXL-2014
_cell_angle_alpha 90
_cell_angle_beta 90
_cell_angle_gamma 90
_cell_formula_units_Z 4
_cell_length_a 6.0110(4)
_cell_length_b 9.5419(6)
_cell_length_c 31.230(3)
_cell_measurement_reflns_used 10533
_cell_measurement_temperature 200(2)
_cell_measurement_theta_max 30.99
_cell_measurement_theta_min 2.23
_cell_volume 1791.2(2)
_computing_cell_refinement X-Area
_computing_data_collection X-Area
_computing_data_reduction X-Area
_computing_structure_refinement 'SHELXL-2014 (Sheldrick, 2014)'
_computing_structure_solution 'SHELXS-2014 (Sheldrick, 2014)'
_diffrn_ambient_temperature 200(2)
_diffrn_measured_fraction_theta_full 0.997
_diffrn_measured_fraction_theta_max 0.997
_diffrn_measurement_device_type 'STOE IPDS II'
_diffrn_measurement_method 'omega scans'
_diffrn_radiation_type MoK\a
_diffrn_radiation_wavelength 0.71073
_diffrn_reflns_av_R_equivalents 0.0815
_diffrn_reflns_av_unetI/netI 0.0619
_diffrn_reflns_Laue_measured_fraction_full 0.997
_diffrn_reflns_Laue_measured_fraction_max 0.997
_diffrn_reflns_limit_h_max 7
_diffrn_reflns_limit_h_min -7
_diffrn_reflns_limit_k_max 12
_diffrn_reflns_limit_k_min -12
_diffrn_reflns_limit_l_max 39
_diffrn_reflns_limit_l_min -39
_diffrn_reflns_number 17996
_diffrn_reflns_point_group_measured_fraction_full 0.979
_diffrn_reflns_point_group_measured_fraction_max 0.974
_diffrn_reflns_theta_full 25.242
_diffrn_reflns_theta_max 26.998
_diffrn_reflns_theta_min 2.232
_diffrn_source 'fine-focus sealed tube'
_exptl_absorpt_coefficient_mu 0.080
_exptl_absorpt_correction_T_max 0.8933
_exptl_absorpt_correction_T_min 0.8577
_exptl_absorpt_correction_type multi-scan
_exptl_absorpt_process_details
;
[c.f. r.h. blessing, acta cryst. (1995), a51, 33-38]
;
_exptl_crystal_colour blue
_exptl_crystal_density_diffrn 1.333
_exptl_crystal_density_method 'not measured'
_exptl_crystal_description needle
_exptl_crystal_F_000 752
_exptl_crystal_size_max 0.5
_exptl_crystal_size_mid 0.1
_exptl_crystal_size_min 0.06
_refine_diff_density_max 0.218
_refine_diff_density_min -0.235
_refine_diff_density_rms 0.052
_refine_ls_abs_structure_details
;
 Flack x determined using 784 quotients [(I+)-(I-)]/[(I+)+(I-)]
 (Parsons, Flack and Wagner, Acta Cryst. B69 (2013) 249-259).
;
_refine_ls_abs_structure_Flack 1.8(10)
_refine_ls_extinction_coef 0.024(4)
_refine_ls_extinction_expression Fc^*^=kFc[1+0.001xFc^2^\l^3^/sin(2\q)]^-1/4^
_refine_ls_extinction_method SHELXL
_refine_ls_goodness_of_fit_ref 1.077
_refine_ls_hydrogen_treatment constr
_refine_ls_matrix_type full
_refine_ls_number_parameters 254
_refine_ls_number_reflns 3827
_refine_ls_number_restraints 1
_refine_ls_restrained_S_all 1.077
_refine_ls_R_factor_all 0.0859
_refine_ls_R_factor_gt 0.0441
_refine_ls_shift/su_max 0.000
_refine_ls_shift/su_mean 0.000
_refine_ls_structure_factor_coef Fsqd
_refine_ls_weighting_details 'w=1/[\s^2^(Fo^2^)+(0.0610P)^2^+0.2971P] where P=(Fo^2^+2Fc^2^)/3'
_refine_ls_weighting_scheme calc
_refine_ls_wR_factor_gt 0.1008
_refine_ls_wR_factor_ref 0.1398
_reflns_Friedel_coverage 0.780
_reflns_Friedel_fraction_full 0.957
_reflns_Friedel_fraction_max 0.945
_reflns_number_gt 2424
_reflns_number_total 3827
_reflns_threshold_expression 'I > 2\s(I)'
_cod_data_source_file 1860-5397-12-171-S2.cif
_cod_data_source_block Compound_4a
_cod_depositor_comments 'Adding full bibliography for 4032042.cif.'
_cod_database_code 4032042
_shelx_space_group_comment
;
The symmetry employed for this shelxl refinement is uniquely defined
by the following loop, which should always be used as a source of
symmetry information in preference to the above space-group names.
They are only intended as comments.
;
_shelxl_version_number 2014-3

loop_
_space_group_symop_operation_xyz
'x, y, z'
'x+1/2, y+1/2, -z+1/2'
'x+1/2, -y, -z'
'x, -y+1/2, z+1/2'

loop_
_atom_site_label
_atom_site_type_symbol
_atom_site_fract_x
_atom_site_fract_y
_atom_site_fract_z
_atom_site_U_iso_or_equiv
_atom_site_adp_type
_atom_site_occupancy
_atom_site_site_symmetry_order
_atom_site_calc_flag
_atom_site_refinement_flags_posn
_atom_site_refinement_flags_adp
C1 C 1.1299(9) -0.1127(5) 0.12816(17) 0.0558(13) Uani 1 1 d . .
H1 H 1.0798 -0.1945 0.1152 0.067 Uiso 1 1 calc R U
C2 C 1.3365(8) -0.1146(5) 0.14658(15) 0.0498(12) Uani 1 1 d . .
H2 H 1.4241 -0.1949 0.1460 0.060 Uiso 1 1 calc R U
C3 C 1.4100(9) 0.0049(4) 0.16583(17) 0.0511(12) Uani 1 1 d . .
H3 H 1.5503 0.0078 0.1784 0.061 Uiso 1 1 calc R U
C4 C 1.2747(8) 0.1214(4) 0.16660(15) 0.0450(11) Uani 1 1 d . .
H4 H 1.3213 0.2030 0.1802 0.054 Uiso 1 1 calc R U
C5 C 1.0692(8) 0.1157(4) 0.14695(13) 0.0385(10) Uani 1 1 d . .
C6 C 0.9251(7) 0.2421(4) 0.14467(13) 0.0348(9) Uani 1 1 d . .
C7 C 0.7418(7) 0.2462(4) 0.11754(12) 0.0360(9) Uani 1 1 d . .
H7 H 0.7015 0.1669 0.1021 0.043 Uiso 1 1 calc R U
C8 C 0.6181(7) 0.3695(4) 0.11346(12) 0.0333(9) Uani 1 1 d . .
C9 C 0.6830(7) 0.4808(4) 0.13958(13) 0.0359(9) Uani 1 1 d . .
H9 H 0.6048 0.5648 0.1386 0.043 Uiso 1 1 calc R U
C10 C 0.8630(7) 0.4676(4) 0.16707(13) 0.0336(9) Uani 1 1 d . .
C11 C 0.9349(7) 0.5851(4) 0.19493(13) 0.0353(9) Uani 1 1 d . .
C12 C 1.1474(8) 0.5920(4) 0.21151(13) 0.0389(10) Uani 1 1 d . .
H12 H 1.2503 0.5220 0.2053 0.047 Uiso 1 1 calc R U
C13 C 1.2062(8) 0.7031(4) 0.23731(14) 0.0442(11) Uani 1 1 d . .
H13 H 1.3478 0.7087 0.2492 0.053 Uiso 1 1 calc R U
C14 C 1.0505(9) 0.8057(5) 0.24511(15) 0.0478(11) Uani 1 1 d . .
H14 H 1.0848 0.8827 0.2621 0.057 Uiso 1 1 calc R U
C15 C 0.8428(9) 0.7915(5) 0.22710(16) 0.0521(12) Uani 1 1 d . .
H15 H 0.7389 0.8615 0.2325 0.063 Uiso 1 1 calc R U
C16 C 0.4293(7) 0.3863(4) 0.08465(12) 0.0347(9) Uani 1 1 d . .
C17 C 0.2573(7) 0.4860(4) 0.09152(13) 0.0368(9) Uani 1 1 d . .
H17 H 0.2527 0.5481 0.1144 0.044 Uiso 1 1 calc R U
C18 C 0.0976(7) 0.4784(4) 0.05966(13) 0.0394(10) Uani 1 1 d . .
H18 H -0.0294 0.5337 0.0578 0.047 Uiso 1 1 calc R U
C19 C 0.1601(7) 0.3730(4) 0.03061(14) 0.0369(9) Uani 1 1 d . .
C20 C 0.0367(8) 0.3355(4) -0.00504(14) 0.0452(11) Uani 1 1 d . .
H20 H -0.0959 0.3842 -0.0088 0.054 Uiso 1 1 calc R U
C21 C 0.0837(8) 0.2350(5) -0.03600(15) 0.0507(12) Uani 1 1 d . .
H21 H -0.0232 0.2231 -0.0572 0.061 Uiso 1 1 calc R U
C22 C 0.2696(10) 0.1507(5) -0.03912(15) 0.0514(12) Uani 1 1 d . .
H22 H 0.2702 0.0898 -0.0624 0.062 Uiso 1 1 calc R U
C23 C 0.4561(9) 0.1426(5) -0.01290(15) 0.0490(12) Uani 1 1 d . .
H23 H 0.5654 0.0800 -0.0218 0.059 Uiso 1 1 calc R U
C24 C 0.5019(8) 0.2146(4) 0.02462(14) 0.0424(10) Uani 1 1 d . .
H24 H 0.6383 0.1940 0.0372 0.051 Uiso 1 1 calc R U
C25 C 0.3730(7) 0.3135(4) 0.04623(13) 0.0353(9) Uani 1 1 d . .
N1 N 0.9943(7) -0.0003(3) 0.12755(13) 0.0481(10) Uani 1 1 d . .
N2 N 0.9847(6) 0.3499(3) 0.16964(10) 0.0356(8) Uani 1 1 d . .
N3 N 0.7801(7) 0.6844(4) 0.20249(12) 0.0444(9) Uani 1 1 d . .

loop_
_atom_site_aniso_label
_atom_site_aniso_U_11
_atom_site_aniso_U_22
_atom_site_aniso_U_33
_atom_site_aniso_U_23
_atom_site_aniso_U_13
_atom_site_aniso_U_12
C1 0.070(4) 0.038(2) 0.059(3) -0.007(2) -0.010(3) 0.014(2)
C2 0.052(3) 0.049(3) 0.049(3) 0.003(2) 0.000(2) 0.016(2)
C3 0.048(3) 0.047(3) 0.058(3) 0.007(2) -0.006(2) 0.008(2)
C4 0.040(3) 0.042(2) 0.054(3) 0.0011(19) -0.006(2) 0.004(2)
C5 0.044(2) 0.038(2) 0.033(2) 0.0022(17) 0.0005(19) 0.003(2)
C6 0.040(2) 0.0336(19) 0.031(2) -0.0002(16) 0.0029(17) 0.0038(17)
C7 0.039(2) 0.037(2) 0.032(2) -0.0012(16) -0.0008(18) 0.0014(18)
C8 0.034(2) 0.037(2) 0.0297(19) 0.0010(15) 0.0005(17) 0.0035(17)
C9 0.038(2) 0.0374(19) 0.033(2) -0.0021(17) 0.0015(18) 0.0047(18)
C10 0.033(2) 0.0355(19) 0.033(2) 0.0006(16) 0.0028(18) 0.0024(18)
C11 0.037(2) 0.034(2) 0.035(2) -0.0020(16) 0.0022(18) 0.0034(18)
C12 0.040(3) 0.040(2) 0.037(2) 0.0004(18) 0.0003(19) 0.003(2)
C13 0.041(3) 0.051(2) 0.041(2) 0.000(2) -0.005(2) -0.002(2)
C14 0.052(3) 0.048(3) 0.043(3) -0.012(2) -0.001(2) -0.001(2)
C15 0.052(3) 0.050(3) 0.054(3) -0.017(2) -0.008(2) 0.009(2)
C16 0.035(2) 0.036(2) 0.033(2) 0.0021(17) -0.0019(17) 0.0013(18)
C17 0.038(2) 0.041(2) 0.032(2) 0.0000(16) 0.0037(18) 0.0010(19)
C18 0.038(3) 0.043(2) 0.036(2) 0.0032(18) 0.003(2) 0.007(2)
C19 0.034(2) 0.041(2) 0.036(2) 0.0050(18) -0.0011(18) -0.0031(18)
C20 0.039(3) 0.054(2) 0.043(2) 0.004(2) -0.008(2) -0.002(2)
C21 0.053(3) 0.055(3) 0.044(3) -0.005(2) -0.010(2) -0.008(2)
C22 0.064(3) 0.050(2) 0.040(2) -0.009(2) -0.002(2) -0.009(2)
C23 0.057(3) 0.047(2) 0.043(3) -0.007(2) -0.002(2) 0.003(2)
C24 0.044(3) 0.045(2) 0.038(2) -0.0048(18) -0.004(2) 0.005(2)
C25 0.035(2) 0.0364(19) 0.035(2) 0.0015(17) 0.0018(18) -0.0005(18)
N1 0.053(3) 0.037(2) 0.054(2) -0.0067(17) -0.010(2) 0.0089(19)
N2 0.042(2) 0.0349(17) 0.0301(17) 0.0007(14) 0.0031(15) 0.0030(15)
N3 0.043(2) 0.0434(19) 0.047(2) -0.0122(16) -0.0066(18) 0.0090(18)

loop_
_atom_type_symbol
_atom_type_description
_atom_type_scat_dispersion_real
_atom_type_scat_dispersion_imag
_atom_type_scat_source
C C 0.0033 0.0016 'International Tables Vol C Tables 4.2.6.8 and 6.1.1.4'
H H 0.0000 0.0000 'International Tables Vol C Tables 4.2.6.8 and 6.1.1.4'
N N 0.0061 0.0033 'International Tables Vol C Tables 4.2.6.8 and 6.1.1.4'

loop_
_geom_angle_atom_site_label_1
_geom_angle_atom_site_label_2
_geom_angle_atom_site_label_3
_geom_angle
N1 C1 C2 124.5(5)
C3 C2 C1 117.9(4)
C2 C3 C4 119.5(5)
C3 C4 C5 119.2(4)
N1 C5 C4 122.3(4)
N1 C5 C6 116.9(4)
C4 C5 C6 120.7(4)
N2 C6 C7 123.0(4)
N2 C6 C5 116.0(4)
C7 C6 C5 120.9(4)
C6 C7 C8 120.1(4)
C9 C8 C7 116.0(4)
C9 C8 C16 119.7(4)
C7 C8 C16 124.3(4)
C10 C9 C8 120.8(4)
N2 C10 C9 122.6(4)
N2 C10 C11 116.0(4)
C9 C10 C11 121.4(3)
N3 C11 C12 122.6(4)
N3 C11 C10 115.7(4)
C12 C11 C10 121.7(4)
C13 C12 C11 119.6(4)
C14 C13 C12 118.5(4)
C13 C14 C15 118.3(4)
N3 C15 C14 124.6(4)
C17 C16 C25 106.3(3)
C17 C16 C8 123.1(4)
C25 C16 C8 130.6(4)
C18 C17 C16 111.2(4)
C17 C18 C19 108.4(4)
C20 C19 C18 124.1(4)
C20 C19 C25 128.9(4)
C18 C19 C25 107.0(4)
C19 C20 C21 128.9(5)
C22 C21 C20 128.0(4)
C21 C22 C23 130.0(4)
C24 C23 C22 129.1(5)
C23 C24 C25 129.3(4)
C24 C25 C16 127.2(4)
C24 C25 C19 125.4(4)
C16 C25 C19 107.2(3)
C5 N1 C1 116.6(4)
C6 N2 C10 117.5(4)
C15 N3 C11 116.4(4)

loop_
_geom_bond_atom_site_label_1
_geom_bond_atom_site_label_2
_geom_bond_distance
C1 N1 1.347(5)
C1 C2 1.369(7)
C2 C3 1.363(6)
C3 C4 1.377(6)
C4 C5 1.380(6)
C5 N1 1.340(5)
C5 C6 1.487(5)
C6 N2 1.340(5)
C6 C7 1.390(6)
C7 C8 1.398(5)
C8 C9 1.394(5)
C8 C16 1.457(5)
C9 C10 1.387(6)
C10 N2 1.343(5)
C10 C11 1.484(5)
C11 N3 1.349(5)
C11 C12 1.380(6)
C12 C13 1.378(6)
C13 C14 1.376(6)
C14 C15 1.376(7)
C15 N3 1.333(5)
C16 C17 1.421(6)
C16 C25 1.427(6)
C17 C18 1.385(6)
C18 C19 1.405(6)
C19 C20 1.385(6)
C19 C25 1.483(6)
C20 C21 1.391(6)
C21 C22 1.380(7)
C22 C23 1.390(7)
C23 C24 1.386(6)
C24 C25 1.395(6)
